data_1536310
loop_
_publ_author_name
'Weil, M.'

_publ_section_title
;
 Polymorphism in mercury(I) selenite(IV): preparation, crystal structures
 of alpha-, beta- and gamma-(Hg2 Se O3) and thermal behaviour of the
 alpha- and beta-modification
;
_journal_name_full 'Journal of Solid State Chemistry'
_journal_page_first 35
_journal_page_last 44
_journal_volume 172
_journal_year 2003
_chemical_formula_sum 'Hg2 O3 Se'
_chemical_name_systematic 'Hg2 (Se O3)'
_space_group_IT_number 36
_symmetry_space_group_name_Hall 'C 2c -2'
_symmetry_space_group_name_H-M 'C m c 21'
_cell_angle_alpha 90
_cell_angle_beta 90
_cell_angle_gamma 90
_cell_formula_units_Z 8
_cell_length_a 11.1528
_cell_length_b 16.2291
_cell_length_c 5.0372
_cell_volume 911.733
_citation_journal_id_ASTM JSSCBI
_cod_data_source_file Weil_JSSCBI_2003_518.cif
_cod_data_source_block Hg2O3Se1
_cod_original_cell_volume 911.7327
_cod_original_formula_sum 'Hg2 O3 Se1'
_cod_database_code 1536310

loop_
_symmetry_equiv_pos_as_xyz
x,y,z
-x,-y,z+1/2
-x,y,z
x,-y,z+1/2
x+1/2,y+1/2,z
-x+1/2,-y+1/2,z+1/2
-x+1/2,y+1/2,z
x+1/2,-y+1/2,z+1/2

loop_
_atom_site_label
_atom_site_type_symbol
_atom_site_fract_x
_atom_site_fract_y
_atom_site_fract_z
_atom_site_occupancy
_atom_site_U_iso_or_equiv
O2 O-2 0.306 0.205 0.007 1 0.0
Hg2 Hg+1 0.113 -0.08341 0.0393 1 0.0
O3 O-2 0.316 0.101 0.412 1 0.0
Se1 Se+4 0.3231 0.1051 0.0798 1 0.0
Hg1 Hg+1 0.1133 0.24272 0.0404 1 0.0
O1 O-2 0.19 0.071 0.003 1 0.0
